data_4128204
loop_
_publ_author_name
'Sugahara, Tomohiro'
'Guo, Jing-Dong'
'Hashizume, Daisuke'
'Sasamori, Takahiro'
'Tokitoh, Norihiro'

_publ_section_title
;
 Reversible Isomerizations between 1,4-Digermabenzenes and
 1,4-Digerma-Dewar-benzenes: Air-Stable Activators for Small Molecules.
;
_journal_issue 6
_journal_name_full 'Journal of the American Chemical Society'
_journal_page_first 2263
_journal_page_last 2267
_journal_paper_doi 10.1021/jacs.9b00129
_journal_volume 141
_journal_year 2019
_chemical_formula_moiety 'C62 H120 Ge2 Si8, 0.5 (C6 H14)'
_chemical_formula_sum 'C65 H127 Ge2 Si8'
_chemical_formula_weight 1278.56
_space_group_crystal_system triclinic
_space_group_IT_number 2
_space_group_name_Hall '-P 1'
_space_group_name_H-M_alt 'P -1'
_symmetry_space_group_name_Hall '-P 1'
_symmetry_space_group_name_H-M 'P -1'
_atom_sites_solution_hydrogens geom
_audit_creation_method SHELXL-2014/7
_cell_angle_alpha 69.422(2)
_cell_angle_beta 72.001(2)
_cell_angle_gamma 74.0490(10)
_cell_formula_units_Z 2
_cell_length_a 12.4071(3)
_cell_length_b 18.3949(4)
_cell_length_c 19.3957(8)
_cell_measurement_reflns_used 43450
_cell_measurement_temperature 103(2)
_cell_measurement_theta_max 25.50
_cell_measurement_theta_min 1.154
_cell_volume 3872.1(2)
_computing_cell_refinement HKL2000
_computing_data_collection CrystalClear
_computing_data_reduction HKL2000
_computing_molecular_graphics 'Yadokari-XG 2011 (Wakita Nemoto et al., 2011)'
_computing_publication_material 'Yadokari-XG 2011 (Wakita,Nemoto et al., 2011)'
_computing_structure_refinement 'SHELXL-2014/7 (Sheldrick, 2014)'
_computing_structure_solution SIR2004
_diffrn_ambient_temperature 103(2)
_diffrn_detector_area_resol_mean 28.5714
_diffrn_measured_fraction_theta_full 0.993
_diffrn_measured_fraction_theta_max 0.993
_diffrn_measurement_device_type 'Rigaku Saturn'
_diffrn_measurement_method \w
_diffrn_radiation_type MoK\a
_diffrn_radiation_wavelength 0.71069
_diffrn_reflns_av_R_equivalents 0.0489
_diffrn_reflns_av_unetI/netI 0.0374
_diffrn_reflns_Laue_measured_fraction_full 0.993
_diffrn_reflns_Laue_measured_fraction_max 0.993
_diffrn_reflns_limit_h_max 15
_diffrn_reflns_limit_h_min -15
_diffrn_reflns_limit_k_max 22
_diffrn_reflns_limit_k_min -22
_diffrn_reflns_limit_l_max 23
_diffrn_reflns_limit_l_min -23
_diffrn_reflns_number 43450
_diffrn_reflns_point_group_measured_fraction_full 0.993
_diffrn_reflns_point_group_measured_fraction_max 0.993
_diffrn_reflns_theta_full 25.240
_diffrn_reflns_theta_max 25.500
_diffrn_reflns_theta_min 1.154
_diffrn_source 'fine-focus sealed tube'
_exptl_absorpt_coefficient_mu 0.933
_exptl_absorpt_correction_T_max 0.929
_exptl_absorpt_correction_T_min 0.835
_exptl_absorpt_correction_type multi-scan
_exptl_absorpt_process_details
;
 MULABS - Empirical Correction for Absorption Anisotropy.
 Blessing, R. H., Acta Cryst., A51, 33-38 (1995).
;
_exptl_crystal_colour colorless
_exptl_crystal_density_diffrn 1.097
_exptl_crystal_description plate
_exptl_crystal_F_000 1386
_exptl_crystal_size_max 0.200
_exptl_crystal_size_mid 0.150
_exptl_crystal_size_min 0.080
_refine_diff_density_max 0.848
_refine_diff_density_min -0.577
_refine_diff_density_rms 0.059
_refine_ls_extinction_method none
_refine_ls_goodness_of_fit_ref 1.069
_refine_ls_hydrogen_treatment constr
_refine_ls_matrix_type full
_refine_ls_number_parameters 763
_refine_ls_number_reflns 14306
_refine_ls_number_restraints 51
_refine_ls_restrained_S_all 1.078
_refine_ls_R_factor_all 0.0505
_refine_ls_R_factor_gt 0.0396
_refine_ls_shift/su_max 0.001
_refine_ls_shift/su_mean 0.000
_refine_ls_structure_factor_coef Fsqd
_refine_ls_weighting_details 'w=1/[\s^2^(Fo^2^)+(0.0352P)^2^+4.2814P] where P=(Fo^2^+2Fc^2^)/3'
_refine_ls_weighting_scheme calc
_refine_ls_wR_factor_gt 0.0915
_refine_ls_wR_factor_ref 0.0997
_reflns_Friedel_coverage 0.000
_reflns_number_gt 12179
_reflns_number_total 14306
_reflns_threshold_expression 'I > 2\s(I)'
_cod_data_source_file ja9b00129_si_003.cif
_cod_data_source_block compound15
_cod_database_code 4128204
_shelx_shelxl_version_number 2014/7
_shelx_space_group_comment
;
The symmetry employed for this shelxl refinement is uniquely defined
by the following loop, which should always be used as a source of
symmetry information in preference to the above space-group names.
They are only intended as comments.
;
_shelx_estimated_absorpt_t_min 0.835
_shelx_estimated_absorpt_t_max 0.929

loop_
_space_group_symop_operation_xyz
'x, y, z'
'-x, -y, -z'

loop_
_atom_site_label
_atom_site_type_symbol
_atom_site_fract_x
_atom_site_fract_y
_atom_site_fract_z
_atom_site_U_iso_or_equiv
_atom_site_adp_type
_atom_site_occupancy
_atom_site_site_symmetry_order
_atom_site_calc_flag
_atom_site_refinement_flags_posn
_atom_site_refinement_flags_adp
_atom_site_refinement_flags_occupancy
_atom_site_disorder_assembly
_atom_site_disorder_group
Ge1 Ge 0.45140(2) 0.59002(2) 0.72064(2) 0.02284(7) Uani 1 1 d . . . . .
Ge2 Ge 0.55078(2) 0.40979(2) 0.74925(2) 0.02184(7) Uani 1 1 d . . . . .
C1 C 0.5794(2) 0.55967(15) 0.63841(14) 0.0264(5) Uani 1 1 d . . . . .
H1 H 0.6101 0.5975 0.5935 0.032 Uiso 1 1 calc R U . . .
C2 C 0.6189(2) 0.48231(15) 0.65096(14) 0.0245(5) Uani 1 1 d . . . . .
H2 H 0.6781 0.4622 0.6140 0.029 Uiso 1 1 calc R U . . .
C3 C 0.5199(2) 0.53720(16) 0.80818(14) 0.0269(5) Uani 1 1 d . . . . .
C4 C 0.5584(2) 0.45894(16) 0.82267(14) 0.0264(5) Uani 1 1 d . . . . .
C5 C 0.3523(2) 0.52277(15) 0.71937(14) 0.0259(5) Uani 1 1 d . . . . .
C6 C 0.3903(2) 0.44485(15) 0.73372(14) 0.0257(5) Uani 1 1 d . . . . .
C7 C 0.5398(3) 0.58597(18) 0.85067(16) 0.0360(6) Uani 1 1 d . . . . .
H3 H 0.5294 0.5563 0.9051 0.043 Uiso 1 1 calc R U . . .
H4 H 0.4823 0.6358 0.8458 0.043 Uiso 1 1 calc R U . . .
C8 C 0.6616(3) 0.6050(2) 0.8193(2) 0.0484(8) Uani 1 1 d . . . . .
H5 H 0.7186 0.5557 0.8251 0.073 Uiso 1 1 calc R U . . .
H6 H 0.6724 0.6367 0.8472 0.073 Uiso 1 1 calc R U . . .
H7 H 0.6717 0.6349 0.7655 0.073 Uiso 1 1 calc R U . . .
C9 C 0.6186(2) 0.41016(17) 0.88649(15) 0.0329(6) Uani 1 1 d . . . . .
H8 H 0.6543 0.4451 0.8981 0.040 Uiso 1 1 calc R U . . .
H9 H 0.6813 0.3694 0.8688 0.040 Uiso 1 1 calc R U . . .
C10 C 0.5389(3) 0.3696(2) 0.95894(17) 0.0478(8) Uani 1 1 d . . . . .
H10 H 0.4745 0.4092 0.9757 0.072 Uiso 1 1 calc R U . . .
H11 H 0.5820 0.3425 0.9985 0.072 Uiso 1 1 calc R U . . .
H12 H 0.5090 0.3309 0.9493 0.072 Uiso 1 1 calc R U . . .
C11 C 0.2474(2) 0.56489(16) 0.68559(15) 0.0301(6) Uani 1 1 d . . . . .
H13 H 0.2253 0.6196 0.6892 0.036 Uiso 1 1 calc R U . . .
H14 H 0.1820 0.5376 0.7163 0.036 Uiso 1 1 calc R U . . .
C12 C 0.2675(3) 0.56784(17) 0.60252(16) 0.0361(6) Uani 1 1 d . . . . .
H15 H 0.3376 0.5890 0.5726 0.054 Uiso 1 1 calc R U . . .
H16 H 0.2014 0.6020 0.5825 0.054 Uiso 1 1 calc R U . . .
H17 H 0.2763 0.5144 0.5994 0.054 Uiso 1 1 calc R U . . .
C13 C 0.3314(2) 0.39219(16) 0.71792(15) 0.0287(6) Uani 1 1 d . . . . .
H18 H 0.2585 0.4233 0.7037 0.034 Uiso 1 1 calc R U . . .
H19 H 0.3120 0.3486 0.7645 0.034 Uiso 1 1 calc R U . . .
C14 C 0.4085(3) 0.35747(17) 0.65403(17) 0.0361(6) Uani 1 1 d . . . . .
H20 H 0.4308 0.4005 0.6085 0.054 Uiso 1 1 calc R U . . .
H21 H 0.3663 0.3266 0.6430 0.054 Uiso 1 1 calc R U . . .
H22 H 0.4779 0.3231 0.6697 0.054 Uiso 1 1 calc R U . . .
C15 C 0.3820(2) 0.70165(15) 0.71821(14) 0.0249(5) Uani 1 1 d . . . . .
C16 C 0.2728(2) 0.72186(16) 0.76645(14) 0.0278(6) Uani 1 1 d . . . . .
C17 C 0.2356(3) 0.80027(17) 0.76899(16) 0.0350(6) Uani 1 1 d . . . . .
H23 H 0.1638 0.8128 0.8024 0.042 Uiso 1 1 calc R U . . .
C18 C 0.2963(3) 0.86065(17) 0.72613(17) 0.0385(7) Uani 1 1 d . . . . .
C19 C 0.4011(3) 0.84001(17) 0.67871(16) 0.0351(6) Uani 1 1 d . . . . .
H24 H 0.4446 0.8801 0.6478 0.042 Uiso 1 1 calc R U . . .
C20 C 0.4456(2) 0.76306(15) 0.67435(14) 0.0271(5) Uani 1 1 d . . . . .
C21 C 0.1872(2) 0.66696(17) 0.81359(15) 0.0315(6) Uani 1 1 d . . . . .
H25 H 0.2203 0.6162 0.8003 0.038 Uiso 1 1 calc R U . . .
C22 C 0.2491(4) 0.9456(2) 0.7310(2) 0.0594(10) Uani 1 1 d . . . . .
C23 C 0.5617(2) 0.75243(15) 0.61851(15) 0.0277(6) Uani 1 1 d . . . . .
H26 H 0.5905 0.6941 0.6302 0.033 Uiso 1 1 calc R U . . .
Si1 Si 0.04582(7) 0.70791(6) 0.78116(5) 0.0453(2) Uani 1 1 d . . . . .
Si2 Si 0.16550(7) 0.64046(5) 0.92093(4) 0.03602(19) Uani 1 1 d . . . . .
C24 C 0.0720(3) 0.7592(2) 0.6771(2) 0.0586(10) Uani 1 1 d . . . . .
H27 H 0.1021 0.7199 0.6491 0.088 Uiso 1 1 calc R U . . .
H28 H 0.1282 0.7935 0.6629 0.088 Uiso 1 1 calc R U . . .
H29 H -0.0007 0.7913 0.6646 0.088 Uiso 1 1 calc R U . . .
C25 C -0.0555(3) 0.7847(3) 0.8268(2) 0.0633(11) Uani 1 1 d . . . . .
H30 H -0.1352 0.7846 0.8284 0.095 Uiso 1 1 calc R U . . .
H31 H -0.0369 0.8370 0.7972 0.095 Uiso 1 1 calc R U . . .
H32 H -0.0470 0.7722 0.8785 0.095 Uiso 1 1 calc R U . . .
C26 C -0.0332(3) 0.6253(3) 0.8047(3) 0.0669(12) Uani 1 1 d . . . . .
H33 H -0.0614 0.6302 0.7610 0.100 Uiso 1 1 calc R U . . .
H34 H -0.0987 0.6281 0.8483 0.100 Uiso 1 1 calc R U . . .
H35 H 0.0193 0.5744 0.8172 0.100 Uiso 1 1 calc R U . . .
C27 C 0.2673(3) 0.5491(2) 0.95548(18) 0.0554(9) Uani 1 1 d . . . . .
H36 H 0.2470 0.5316 1.0110 0.083 Uiso 1 1 calc R U . . .
H37 H 0.3460 0.5598 0.9375 0.083 Uiso 1 1 calc R U . . .
H38 H 0.2628 0.5077 0.9362 0.083 Uiso 1 1 calc R U . . .
C28 C 0.1850(5) 0.7221(2) 0.9498(2) 0.0768(14) Uani 1 1 d . . . . .
H39 H 0.1859 0.7033 1.0036 0.115 Uiso 1 1 calc R U . . .
H40 H 0.1212 0.7670 0.9415 0.115 Uiso 1 1 calc R U . . .
H41 H 0.2581 0.7389 0.9195 0.115 Uiso 1 1 calc R U . . .
C29 C 0.0216(3) 0.6153(3) 0.9739(2) 0.0938(18) Uani 1 1 d . . . . .
H42 H 0.0106 0.5719 0.9601 0.141 Uiso 1 1 calc R U . . .
H43 H -0.0384 0.6617 0.9611 0.141 Uiso 1 1 calc R U . . .
H44 H 0.0167 0.5991 1.0284 0.141 Uiso 1 1 calc R U . . .
Si3 Si 0.67918(8) 0.79477(5) 0.62744(5) 0.03877(19) Uani 1 1 d . . . . .
Si4 Si 0.53692(7) 0.78552(4) 0.51936(4) 0.02993(17) Uani 1 1 d . . . . .
C30 C 0.6498(3) 0.8084(2) 0.7231(2) 0.0563(9) Uani 1 1 d . . . . .
H45 H 0.7229 0.8049 0.7347 0.084 Uiso 1 1 calc R U . . .
H46 H 0.6097 0.7671 0.7614 0.084 Uiso 1 1 calc R U . . .
H47 H 0.6015 0.8604 0.7234 0.084 Uiso 1 1 calc R U . . .
C31 C 0.7023(3) 0.8931(2) 0.5581(2) 0.0552(9) Uani 1 1 d . . . . .
H48 H 0.6332 0.9331 0.5675 0.083 Uiso 1 1 calc R U . . .
H49 H 0.7175 0.8900 0.5064 0.083 Uiso 1 1 calc R U . . .
H50 H 0.7684 0.9077 0.5641 0.083 Uiso 1 1 calc R U . . .
C32 C 0.8173(3) 0.7233(2) 0.6088(2) 0.0511(8) Uani 1 1 d . . . . .
H51 H 0.8296 0.7154 0.5594 0.077 Uiso 1 1 calc R U . . .
H52 H 0.8129 0.6727 0.6485 0.077 Uiso 1 1 calc R U . . .
H53 H 0.8816 0.7445 0.6090 0.077 Uiso 1 1 calc R U . . .
C33 C 0.4702(3) 0.89238(17) 0.48907(18) 0.0435(7) Uani 1 1 d . . . . .
H54 H 0.4668 0.9078 0.4359 0.065 Uiso 1 1 calc R U . . .
H55 H 0.5167 0.9243 0.4947 0.065 Uiso 1 1 calc R U . . .
H56 H 0.3919 0.9012 0.5207 0.065 Uiso 1 1 calc R U . . .
C34 C 0.6772(3) 0.7647(2) 0.45087(17) 0.0434(7) Uani 1 1 d . . . . .
H57 H 0.7089 0.7079 0.4653 0.065 Uiso 1 1 calc R U . . .
H58 H 0.7317 0.7939 0.4518 0.065 Uiso 1 1 calc R U . . .
H59 H 0.6645 0.7814 0.3997 0.065 Uiso 1 1 calc R U . . .
C35 C 0.4349(3) 0.73022(17) 0.51519(16) 0.0349(6) Uani 1 1 d . . . . .
H60 H 0.4174 0.7512 0.4651 0.052 Uiso 1 1 calc R U . . .
H61 H 0.3635 0.7362 0.5542 0.052 Uiso 1 1 calc R U . . .
H62 H 0.4702 0.6741 0.5241 0.052 Uiso 1 1 calc R U . . .
C36 C 0.2332(6) 0.9498(3) 0.8080(3) 0.0562(16) Uani 0.752(8) 1 d . . P A 1
H63 H 0.2031 1.0046 0.8093 0.084 Uiso 0.752(8) 1 calc R U P A 1
H64 H 0.1785 0.9163 0.8438 0.084 Uiso 0.752(8) 1 calc R U P A 1
H65 H 0.3075 0.9313 0.8223 0.084 Uiso 0.752(8) 1 calc R U P A 1
C37 C 0.1280(6) 0.9747(3) 0.7086(4) 0.079(2) Uani 0.752(8) 1 d . . P A 1
H66 H 0.1381 0.9719 0.6574 0.119 Uiso 0.752(8) 1 calc R U P A 1
H67 H 0.0741 0.9406 0.7446 0.119 Uiso 0.752(8) 1 calc R U P A 1
H68 H 0.0971 1.0293 0.7101 0.119 Uiso 0.752(8) 1 calc R U P A 1
C38 C 0.3242(8) 1.0056(4) 0.6722(4) 0.074(2) Uani 0.752(8) 1 d . . P A 1
H69 H 0.3341 1.0021 0.6212 0.111 Uiso 0.752(8) 1 calc R U P A 1
H70 H 0.2861 1.0592 0.6745 0.111 Uiso 0.752(8) 1 calc R U P A 1
H71 H 0.3999 0.9932 0.6837 0.111 Uiso 0.752(8) 1 calc R U P A 1
C39 C 0.2576(17) 0.9968(9) 0.6687(10) 0.052(5) Uani 0.248(8) 1 d . . P A 2
H72 H 0.2258 1.0492 0.6764 0.079 Uiso 0.248(8) 1 calc R U P A 2
H73 H 0.3390 0.9941 0.6418 0.079 Uiso 0.248(8) 1 calc R U P A 2
H74 H 0.2146 0.9878 0.6387 0.079 Uiso 0.248(8) 1 calc R U P A 2
C40 C 0.3471(17) 0.9498(10) 0.7801(11) 0.076(6) Uani 0.248(8) 1 d . . P A 2
H75 H 0.3395 0.9090 0.8292 0.113 Uiso 0.248(8) 1 calc R U P A 2
H76 H 0.4263 0.9408 0.7498 0.113 Uiso 0.248(8) 1 calc R U P A 2
H77 H 0.3291 1.0020 0.7881 0.113 Uiso 0.248(8) 1 calc R U P A 2
C41 C 0.142(2) 0.9462(9) 0.7984(11) 0.083(8) Uani 0.248(8) 1 d . . P A 2
H78 H 0.1555 0.8997 0.8414 0.124 Uiso 0.248(8) 1 calc R U P A 2
H79 H 0.1285 0.9942 0.8132 0.124 Uiso 0.248(8) 1 calc R U P A 2
H80 H 0.0743 0.9449 0.7832 0.124 Uiso 0.248(8) 1 calc R U P A 2
C42 C 0.6387(2) 0.30045(14) 0.78189(13) 0.0227(5) Uani 1 1 d . . . . .
C43 C 0.7604(2) 0.29082(15) 0.76768(13) 0.0232(5) Uani 1 1 d . . . . .
C44 C 0.8221(2) 0.22310(15) 0.80961(14) 0.0271(5) Uani 1 1 d . . . . .
H81 H 0.9036 0.2172 0.7986 0.033 Uiso 1 1 calc R U . . .
C45 C 0.7699(2) 0.16405(16) 0.86661(15) 0.0288(6) Uani 1 1 d . . . . .
C46 C 0.6520(2) 0.17178(15) 0.87661(14) 0.0282(6) Uani 1 1 d . . . . .
H82 H 0.6145 0.1310 0.9138 0.034 Uiso 1 1 calc R U . . .
C47 C 0.5860(2) 0.23648(15) 0.83464(14) 0.0257(5) Uani 1 1 d . . . . .
C48 C 0.8315(2) 0.34817(15) 0.70600(14) 0.0244(5) Uani 1 1 d . . . . .
H83 H 0.7752 0.3986 0.6931 0.029 Uiso 1 1 calc R U . . .
C49 C 0.8378(2) 0.09171(17) 0.91511(17) 0.0381(7) Uani 1 1 d . . . . .
C50 C 0.4622(2) 0.22934(16) 0.84285(16) 0.0315(6) Uani 1 1 d . . . . .
H84 H 0.4338 0.2764 0.8030 0.038 Uiso 1 1 calc R U . . .
Si5 Si 0.88065(6) 0.31337(4) 0.61747(4) 0.02712(16) Uani 1 1 d . . . . .
Si6 Si 0.95037(6) 0.37630(5) 0.72855(4) 0.02847(16) Uani 1 1 d . . . . .
C51 C 0.9775(3) 0.21395(18) 0.63166(18) 0.0390(7) Uani 1 1 d . . . . .
H85 H 0.9370 0.1751 0.6735 0.059 Uiso 1 1 calc R U . . .
H86 H 1.0472 0.2166 0.6437 0.059 Uiso 1 1 calc R U . . .
H87 H 0.9990 0.1982 0.5852 0.059 Uiso 1 1 calc R U . . .
C52 C 0.7543(2) 0.30161(17) 0.59229(15) 0.0325(6) Uani 1 1 d . . . . .
H88 H 0.7056 0.3535 0.5768 0.049 Uiso 1 1 calc R U . . .
H89 H 0.7096 0.2672 0.6364 0.049 Uiso 1 1 calc R U . . .
H90 H 0.7815 0.2780 0.5504 0.049 Uiso 1 1 calc R U . . .
C53 C 0.9552(3) 0.38754(19) 0.53541(16) 0.0394(7) Uani 1 1 d . . . . .
H91 H 0.9721 0.3721 0.4891 0.059 Uiso 1 1 calc R U . . .
H92 H 1.0273 0.3895 0.5448 0.059 Uiso 1 1 calc R U . . .
H93 H 0.9050 0.4398 0.5294 0.059 Uiso 1 1 calc R U . . .
C54 C 0.9565(3) 0.48147(18) 0.67293(18) 0.0439(8) Uani 1 1 d . . . . .
H94 H 0.8831 0.5151 0.6890 0.066 Uiso 1 1 calc R U . . .
H95 H 0.9705 0.4873 0.6189 0.066 Uiso 1 1 calc R U . . .
H96 H 1.0192 0.4973 0.6817 0.066 Uiso 1 1 calc R U . . .
C55 C 1.0949(2) 0.3132(2) 0.7045(2) 0.0453(8) Uani 1 1 d . . . . .
H97 H 1.1180 0.3204 0.6498 0.068 Uiso 1 1 calc R U . . .
H98 H 1.0906 0.2576 0.7316 0.068 Uiso 1 1 calc R U . . .
H99 H 1.1519 0.3286 0.7196 0.068 Uiso 1 1 calc R U . . .
C56 C 0.9275(3) 0.3692(2) 0.83015(16) 0.0422(7) Uani 1 1 d . . . . .
H100 H 0.9953 0.3803 0.8376 0.063 Uiso 1 1 calc R U . . .
H101 H 0.9159 0.3158 0.8617 0.063 Uiso 1 1 calc R U . . .
H102 H 0.8593 0.4078 0.8445 0.063 Uiso 1 1 calc R U . . .
Si7 Si 0.46514(7) 0.14106(5) 0.81222(5) 0.03803(19) Uani 1 1 d . . . . .
Si8 Si 0.35250(7) 0.23692(5) 0.93468(5) 0.0413(2) Uani 1 1 d . . . . .
C57 C 0.5883(3) 0.1325(2) 0.72937(19) 0.0542(9) Uani 1 1 d . . . . .
H103 H 0.6601 0.1306 0.7416 0.081 Uiso 1 1 calc R U . . .
H104 H 0.5763 0.1784 0.6856 0.081 Uiso 1 1 calc R U . . .
H105 H 0.5932 0.0841 0.7173 0.081 Uiso 1 1 calc R U . . .
C58 C 0.3301(4) 0.1547(2) 0.7813(2) 0.0631(11) Uani 1 1 d . . . . .
H106 H 0.3074 0.2105 0.7543 0.095 Uiso 1 1 calc R U . . .
H107 H 0.2682 0.1385 0.8258 0.095 Uiso 1 1 calc R U . . .
H108 H 0.3442 0.1224 0.7475 0.095 Uiso 1 1 calc R U . . .
C59 C 0.4800(3) 0.04430(18) 0.88765(19) 0.0468(8) Uani 1 1 d . . . . .
H109 H 0.4603 0.0043 0.8734 0.070 Uiso 1 1 calc R U . . .
H110 H 0.4278 0.0501 0.9358 0.070 Uiso 1 1 calc R U . . .
H111 H 0.5597 0.0279 0.8933 0.070 Uiso 1 1 calc R U . . .
C60 C 0.2917(3) 0.34356(19) 0.92900(19) 0.0448(8) Uani 1 1 d . . . . .
H112 H 0.2278 0.3621 0.9037 0.067 Uiso 1 1 calc R U . . .
H113 H 0.3520 0.3750 0.9001 0.067 Uiso 1 1 calc R U . . .
H114 H 0.2635 0.3493 0.9803 0.067 Uiso 1 1 calc R U . . .
C61 C 0.4143(3) 0.1849(2) 1.01949(19) 0.0583(10) Uani 1 1 d . . . . .
H115 H 0.3562 0.1930 1.0650 0.087 Uiso 1 1 calc R U . . .
H116 H 0.4819 0.2062 1.0137 0.087 Uiso 1 1 calc R U . . .
H117 H 0.4373 0.1283 1.0244 0.087 Uiso 1 1 calc R U . . .
C62 C 0.2237(3) 0.1931(2) 0.9500(3) 0.0700(12) Uani 1 1 d . . . . .
H118 H 0.1680 0.2000 0.9967 0.105 Uiso 1 1 calc R U . . .
H119 H 0.2484 0.1366 0.9542 0.105 Uiso 1 1 calc R U . . .
H120 H 0.1875 0.2199 0.9070 0.105 Uiso 1 1 calc R U . . .
C63 C 0.7777(3) 0.0801(2) 0.99844(19) 0.0581(10) Uani 1 1 d . . . . .
H121 H 0.7005 0.0694 1.0077 0.087 Uiso 1 1 calc R U . . .
H122 H 0.7712 0.1281 1.0118 0.087 Uiso 1 1 calc R U . . .
H123 H 0.8228 0.0353 1.0295 0.087 Uiso 1 1 calc R U . . .
C64 C 0.8411(4) 0.0188(2) 0.8936(2) 0.0654(11) Uani 1 1 d . . . . .
H124 H 0.8817 -0.0280 0.9256 0.098 Uiso 1 1 calc R U . . .
H125 H 0.8816 0.0254 0.8403 0.098 Uiso 1 1 calc R U . . .
H126 H 0.7621 0.0123 0.9011 0.098 Uiso 1 1 calc R U . . .
C65 C 0.9606(3) 0.1016(2) 0.9042(2) 0.0635(12) Uani 1 1 d . . . . .
H127 H 0.9584 0.1492 0.9167 0.095 Uiso 1 1 calc R U . . .
H128 H 1.0024 0.1064 0.8514 0.095 Uiso 1 1 calc R U . . .
H129 H 0.9999 0.0553 0.9376 0.095 Uiso 1 1 calc R U . . .
C66 C 0.1702(15) 0.0113(9) 0.3329(8) 0.177(5) Uani 0.5 1 d D U P B -1
H130 H 0.2502 0.0034 0.3034 0.265 Uiso 0.5 1 calc R U P B -1
H131 H 0.1190 0.0063 0.3058 0.265 Uiso 0.5 1 calc R U P B -1
H132 H 0.1488 0.0641 0.3398 0.265 Uiso 0.5 1 calc R U P B -1
C67 C 0.1585(12) -0.0537(10) 0.4136(8) 0.175(5) Uani 0.5 1 d D U P B -1
H133 H 0.1804 -0.1073 0.4072 0.211 Uiso 0.5 1 calc R U P B -1
H134 H 0.2103 -0.0493 0.4413 0.211 Uiso 0.5 1 calc R U P B -1
C68 C 0.0366(11) -0.0402(10) 0.4568(8) 0.175(4) Uani 0.5 1 d D U P B -1
H135 H -0.0088 -0.0017 0.4209 0.210 Uiso 0.5 1 calc R U P B -1
H136 H 0.0088 -0.0906 0.4735 0.210 Uiso 0.5 1 calc R U P B -1
C69 C 0.0077(12) -0.0120(12) 0.5232(9) 0.151(4) Uani 0.5 1 d D U P B -1
H137 H 0.0721 0.0117 0.5205 0.182 Uiso 0.5 1 calc R U P B -1
H138 H 0.0025 -0.0583 0.5690 0.182 Uiso 0.5 1 calc R U P B -1
C70 C -0.1029(10) 0.0478(9) 0.5332(8) 0.165(5) Uani 0.5 1 d D U P B -1
H139 H -0.0931 0.0985 0.4932 0.198 Uiso 0.5 1 calc R U P B -1
H140 H -0.1658 0.0288 0.5272 0.198 Uiso 0.5 1 calc R U P B -1
C71 C -0.1358(12) 0.0614(10) 0.6096(9) 0.166(5) Uani 0.5 1 d D U P B -1
H141 H -0.2076 0.1004 0.6141 0.250 Uiso 0.5 1 calc R U P B -1
H142 H -0.1470 0.0116 0.6493 0.250 Uiso 0.5 1 calc R U P B -1
H143 H -0.0743 0.0812 0.6154 0.250 Uiso 0.5 1 calc R U P B -1

loop_
_atom_site_aniso_label
_atom_site_aniso_U_11
_atom_site_aniso_U_22
_atom_site_aniso_U_33
_atom_site_aniso_U_23
_atom_site_aniso_U_13
_atom_site_aniso_U_12
Ge1 0.02175(14) 0.02431(14) 0.02402(14) -0.00805(10) -0.00532(10) -0.00551(10)
Ge2 0.01904(13) 0.02299(14) 0.02213(13) -0.00337(10) -0.00518(10) -0.00563(10)
C1 0.0271(13) 0.0293(14) 0.0231(12) -0.0061(10) -0.0051(10) -0.0087(11)
C2 0.0219(12) 0.0290(13) 0.0222(12) -0.0079(10) -0.0044(10) -0.0045(10)
C3 0.0236(13) 0.0358(15) 0.0236(13) -0.0107(11) -0.0036(10) -0.0090(11)
C4 0.0210(13) 0.0376(15) 0.0211(12) -0.0089(11) -0.0024(10) -0.0086(11)
C5 0.0240(13) 0.0309(14) 0.0245(13) -0.0070(10) -0.0058(10) -0.0090(11)
C6 0.0241(13) 0.0305(14) 0.0224(12) -0.0060(10) -0.0063(10) -0.0062(11)
C7 0.0411(17) 0.0402(16) 0.0337(15) -0.0149(13) -0.0143(13) -0.0071(13)
C8 0.050(2) 0.0495(19) 0.058(2) -0.0145(16) -0.0226(16) -0.0178(16)
C9 0.0327(15) 0.0396(16) 0.0292(14) -0.0117(12) -0.0128(12) -0.0026(12)
C10 0.051(2) 0.058(2) 0.0291(16) -0.0010(14) -0.0140(14) -0.0129(16)
C11 0.0289(14) 0.0295(14) 0.0355(15) -0.0105(11) -0.0136(12) -0.0030(11)
C12 0.0415(17) 0.0355(15) 0.0353(15) -0.0043(12) -0.0178(13) -0.0116(13)
C13 0.0245(13) 0.0283(14) 0.0352(15) -0.0063(11) -0.0105(11) -0.0078(11)
C14 0.0352(16) 0.0353(15) 0.0432(17) -0.0143(13) -0.0113(13) -0.0088(13)
C15 0.0273(13) 0.0276(13) 0.0235(12) -0.0102(10) -0.0084(10) -0.0045(11)
C16 0.0275(14) 0.0347(14) 0.0237(13) -0.0119(11) -0.0051(10) -0.0065(11)
C17 0.0343(15) 0.0399(16) 0.0295(14) -0.0193(12) -0.0007(12) -0.0008(13)
C18 0.0485(18) 0.0333(16) 0.0354(16) -0.0201(13) -0.0037(13) -0.0042(13)
C19 0.0446(17) 0.0300(15) 0.0322(15) -0.0154(12) -0.0004(12) -0.0111(13)
C20 0.0304(14) 0.0292(13) 0.0258(13) -0.0122(11) -0.0054(11) -0.0079(11)
C21 0.0250(14) 0.0404(16) 0.0299(14) -0.0148(12) -0.0034(11) -0.0046(12)
C22 0.076(3) 0.0370(19) 0.059(2) -0.0302(18) 0.0112(19) -0.0106(18)
C23 0.0295(14) 0.0250(13) 0.0304(14) -0.0110(11) -0.0021(11) -0.0100(11)
Si1 0.0274(4) 0.0632(6) 0.0517(5) -0.0287(5) -0.0130(4) 0.0014(4)
Si2 0.0277(4) 0.0494(5) 0.0287(4) -0.0143(4) 0.0024(3) -0.0099(4)
C24 0.051(2) 0.071(2) 0.059(2) -0.0323(19) -0.0303(18) 0.0176(18)
C25 0.0382(19) 0.086(3) 0.068(2) -0.041(2) -0.0169(18) 0.0147(19)
C26 0.0306(18) 0.100(3) 0.089(3) -0.054(3) -0.0066(18) -0.0164(19)
C27 0.052(2) 0.068(2) 0.0331(17) -0.0145(16) -0.0045(15) 0.0033(18)
C28 0.146(4) 0.058(2) 0.0328(19) -0.0182(17) -0.022(2) -0.021(3)
C29 0.035(2) 0.150(5) 0.057(3) 0.012(3) 0.0012(18) -0.025(3)
Si3 0.0395(5) 0.0379(4) 0.0464(5) -0.0131(4) -0.0116(4) -0.0163(4)
Si4 0.0337(4) 0.0291(4) 0.0282(4) -0.0116(3) -0.0016(3) -0.0100(3)
C30 0.073(3) 0.056(2) 0.058(2) -0.0248(18) -0.0267(19) -0.0162(19)
C31 0.061(2) 0.047(2) 0.068(2) -0.0088(17) -0.0198(19) -0.0299(17)
C32 0.0352(17) 0.060(2) 0.063(2) -0.0179(18) -0.0127(16) -0.0148(16)
C33 0.059(2) 0.0327(16) 0.0387(17) -0.0096(13) -0.0128(15) -0.0086(15)
C34 0.0462(18) 0.0477(18) 0.0373(17) -0.0186(14) 0.0052(14) -0.0191(15)
C35 0.0399(16) 0.0374(16) 0.0315(15) -0.0109(12) -0.0095(12) -0.0113(13)
C36 0.083(5) 0.035(2) 0.048(3) -0.023(2) 0.004(3) -0.014(3)
C37 0.099(5) 0.037(3) 0.105(5) -0.031(3) -0.050(4) 0.027(3)
C38 0.119(6) 0.032(3) 0.052(3) -0.018(2) 0.023(4) -0.024(4)
C39 0.066(12) 0.017(7) 0.055(10) -0.016(6) 0.010(9) 0.003(7)
C40 0.095(15) 0.057(10) 0.099(14) -0.064(10) -0.030(12) 0.011(9)
C41 0.107(17) 0.032(8) 0.081(13) -0.036(8) 0.027(12) 0.002(9)
C42 0.0210(12) 0.0232(12) 0.0219(12) -0.0024(10) -0.0069(10) -0.0046(10)
C43 0.0218(12) 0.0253(13) 0.0211(12) -0.0033(10) -0.0047(10) -0.0073(10)
C44 0.0188(12) 0.0314(14) 0.0271(13) -0.0042(11) -0.0046(10) -0.0048(10)
C45 0.0249(13) 0.0282(14) 0.0262(13) -0.0001(11) -0.0070(11) -0.0032(11)
C46 0.0266(14) 0.0270(13) 0.0248(13) 0.0003(10) -0.0031(10) -0.0092(11)
C47 0.0214(13) 0.0277(13) 0.0245(13) -0.0043(10) -0.0028(10) -0.0064(10)
C48 0.0187(12) 0.0273(13) 0.0236(12) -0.0017(10) -0.0053(10) -0.0058(10)
C49 0.0298(15) 0.0325(15) 0.0393(16) 0.0067(12) -0.0124(12) -0.0038(12)
C50 0.0227(13) 0.0306(14) 0.0342(15) 0.0019(11) -0.0064(11) -0.0094(11)
Si5 0.0235(4) 0.0315(4) 0.0233(4) -0.0041(3) -0.0029(3) -0.0085(3)
Si6 0.0225(4) 0.0358(4) 0.0277(4) -0.0068(3) -0.0045(3) -0.0112(3)
C51 0.0346(16) 0.0391(16) 0.0420(17) -0.0148(13) -0.0085(13) -0.0017(13)
C52 0.0323(15) 0.0398(16) 0.0284(14) -0.0104(12) -0.0073(11) -0.0106(12)
C53 0.0401(17) 0.0473(18) 0.0271(14) -0.0068(13) 0.0012(12) -0.0181(14)
C54 0.054(2) 0.0413(17) 0.0416(17) -0.0049(14) -0.0131(15) -0.0250(15)
C55 0.0243(15) 0.058(2) 0.061(2) -0.0252(17) -0.0087(14) -0.0105(14)
C56 0.0381(17) 0.060(2) 0.0316(15) -0.0094(14) -0.0102(13) -0.0175(15)
Si7 0.0402(5) 0.0331(4) 0.0413(5) -0.0007(3) -0.0137(4) -0.0162(4)
Si8 0.0295(4) 0.0383(5) 0.0434(5) -0.0039(4) 0.0035(4) -0.0106(4)
C57 0.073(3) 0.049(2) 0.0460(19) -0.0164(16) -0.0066(17) -0.0248(18)
C58 0.074(3) 0.048(2) 0.081(3) 0.0024(19) -0.046(2) -0.0274(19)
C59 0.050(2) 0.0329(16) 0.054(2) -0.0004(14) -0.0164(16) -0.0139(14)
C60 0.0320(16) 0.0450(18) 0.0477(18) -0.0096(15) -0.0026(14) -0.0052(14)
C61 0.062(2) 0.051(2) 0.0360(18) -0.0018(15) 0.0045(16) -0.0021(18)
C62 0.039(2) 0.065(3) 0.094(3) -0.026(2) 0.018(2) -0.0251(18)
C63 0.048(2) 0.064(2) 0.0401(19) 0.0130(16) -0.0182(16) -0.0043(17)
C64 0.064(3) 0.0384(19) 0.082(3) -0.0068(18) -0.030(2) 0.0091(18)
C65 0.0357(18) 0.055(2) 0.074(3) 0.0242(19) -0.0289(18) -0.0072(16)
C66 0.175(9) 0.202(10) 0.213(12) -0.137(9) -0.022(9) -0.056(9)
C67 0.170(10) 0.215(10) 0.216(12) -0.156(9) -0.012(9) -0.069(9)
C68 0.152(8) 0.215(9) 0.222(11) -0.142(8) -0.024(8) -0.055(8)
C69 0.105(6) 0.201(8) 0.219(11) -0.163(8) 0.013(7) -0.063(6)
C70 0.101(7) 0.205(9) 0.233(11) -0.146(8) 0.056(7) -0.095(7)
C71 0.103(7) 0.202(9) 0.248(12) -0.159(8) 0.047(7) -0.090(7)

loop_
_atom_type_symbol
_atom_type_description
_atom_type_scat_dispersion_real
_atom_type_scat_dispersion_imag
_atom_type_scat_source
Ge Ge 0.1547 1.8001 'International Tables Vol C Tables 4.2.6.8 and 6.1.1.4'
Si Si 0.0817 0.0704 'International Tables Vol C Tables 4.2.6.8 and 6.1.1.4'
C C 0.0033 0.0016 'International Tables Vol C Tables 4.2.6.8 and 6.1.1.4'
H H 0.0000 0.0000 'International Tables Vol C Tables 4.2.6.8 and 6.1.1.4'

loop_
_geom_angle_atom_site_label_1
_geom_angle_atom_site_label_2
_geom_angle_atom_site_label_3
_geom_angle
C3 Ge1 C5 108.47(11)
C3 Ge1 C15 109.86(10)
C5 Ge1 C15 118.12(11)
C3 Ge1 C1 101.03(11)
C5 Ge1 C1 94.12(10)
C15 Ge1 C1 123.02(11)
C4 Ge2 C42 103.29(10)
C4 Ge2 C2 101.85(10)
C42 Ge2 C2 118.12(10)
C4 Ge2 C6 107.26(10)
C42 Ge2 C6 128.90(10)
C2 Ge2 C6 94.43(10)
C2 C1 Ge1 114.95(19)
C1 C2 Ge2 118.30(19)
C4 C3 C7 122.9(2)
C4 C3 Ge1 116.89(19)
C7 C3 Ge1 119.86(19)
C3 C4 C9 123.1(2)
C3 C4 Ge2 116.67(19)
C9 C4 Ge2 119.83(19)
C6 C5 C11 122.4(2)
C6 C5 Ge1 119.28(19)
C11 C5 Ge1 117.02(18)
C5 C6 C13 122.0(2)
C5 C6 Ge2 113.82(19)
C13 C6 Ge2 122.11(18)
C3 C7 C8 110.9(2)
C4 C9 C10 113.9(2)
C5 C11 C12 114.0(2)
C6 C13 C14 111.5(2)
C20 C15 C16 117.6(2)
C20 C15 Ge1 120.65(19)
C16 C15 Ge1 121.35(19)
C17 C16 C15 118.4(2)
C17 C16 C21 115.3(2)
C15 C16 C21 126.2(2)
C18 C17 C16 124.5(3)
C17 C18 C19 116.2(3)
C17 C18 C22 121.6(3)
C19 C18 C22 122.3(3)
C18 C19 C20 122.9(3)
C19 C20 C15 120.4(2)
C19 C20 C23 115.0(2)
C15 C20 C23 124.6(2)
C16 C21 Si2 115.24(18)
C16 C21 Si1 109.42(19)
Si2 C21 Si1 113.22(14)
C39 C22 C18 114.2(8)
C36 C22 C18 111.5(3)
C36 C22 C38 110.3(4)
C18 C22 C38 113.1(3)
C39 C22 C41 124.4(12)
C18 C22 C41 109.4(6)
C36 C22 C37 109.2(4)
C18 C22 C37 108.0(3)
C38 C22 C37 104.3(5)
C39 C22 C40 110.3(12)
C18 C22 C40 98.3(5)
C41 C22 C40 95.3(13)
C20 C23 Si4 108.69(18)
C20 C23 Si3 115.98(18)
Si4 C23 Si3 114.50(13)
C24 Si1 C26 109.59(19)
C24 Si1 C25 104.72(18)
C26 Si1 C25 107.29(18)
C24 Si1 C21 111.52(14)
C26 Si1 C21 109.75(17)
C25 Si1 C21 113.76(15)
C27 Si2 C29 103.6(2)
C27 Si2 C28 109.2(2)
C29 Si2 C28 108.5(3)
C27 Si2 C21 110.52(14)
C29 Si2 C21 112.69(18)
C28 Si2 C21 111.96(15)
C30 Si3 C31 105.41(17)
C30 Si3 C32 110.73(17)
C31 Si3 C32 106.66(17)
C30 Si3 C23 112.20(15)
C31 Si3 C23 115.44(14)
C32 Si3 C23 106.31(14)
C35 Si4 C33 105.85(14)
C35 Si4 C34 108.35(14)
C33 Si4 C34 110.10(15)
C35 Si4 C23 110.34(12)
C33 Si4 C23 112.73(13)
C34 Si4 C23 109.34(14)
C43 C42 C47 117.5(2)
C43 C42 Ge2 117.35(18)
C47 C42 Ge2 123.01(18)
C44 C43 C42 119.7(2)
C44 C43 C48 116.0(2)
C42 C43 C48 124.2(2)
C45 C44 C43 123.0(2)
C44 C45 C46 116.6(2)
C44 C45 C49 122.7(2)
C46 C45 C49 120.7(2)
C45 C46 C47 123.1(2)
C46 C47 C42 119.5(2)
C46 C47 C50 116.4(2)
C42 C47 C50 123.8(2)
C43 C48 Si6 118.99(17)
C43 C48 Si5 107.68(17)
Si6 C48 Si5 113.83(13)
C63 C49 C64 109.1(3)
C63 C49 C65 107.9(3)
C64 C49 C65 109.5(3)
C63 C49 C45 109.4(2)
C64 C49 C45 108.8(3)
C65 C49 C45 111.9(2)
C47 C50 Si8 117.8(2)
C47 C50 Si7 109.36(19)
Si8 C50 Si7 114.51(13)
C52 Si5 C53 108.21(13)
C52 Si5 C51 105.41(14)
C53 Si5 C51 109.90(14)
C52 Si5 C48 110.40(12)
C53 Si5 C48 110.20(13)
C51 Si5 C48 112.54(13)
C56 Si6 C54 107.12(15)
C56 Si6 C55 104.92(15)
C54 Si6 C55 109.46(16)
C56 Si6 C48 114.70(12)
C54 Si6 C48 107.35(13)
C55 Si6 C48 113.07(13)
C57 Si7 C59 107.05(17)
C57 Si7 C58 106.95(19)
C59 Si7 C58 108.11(16)
C57 Si7 C50 110.35(14)
C59 Si7 C50 113.97(14)
C58 Si7 C50 110.12(16)
C61 Si8 C60 111.16(17)
C61 Si8 C62 107.0(2)
C60 Si8 C62 104.47(17)
C61 Si8 C50 112.42(14)
C60 Si8 C50 109.58(14)
C62 Si8 C50 111.95(17)
C68 C67 C66 108.1(9)
C69 C68 C67 119.9(10)
C68 C69 C70 116.1(9)
C71 C70 C69 111.7(9)

loop_
_geom_bond_atom_site_label_1
_geom_bond_atom_site_label_2
_geom_bond_distance
Ge1 C3 1.956(3)
Ge1 C5 1.980(3)
Ge1 C15 1.986(3)
Ge1 C1 1.988(3)
Ge2 C4 1.972(3)
Ge2 C42 1.990(2)
Ge2 C2 1.991(2)
Ge2 C6 2.000(2)
C1 C2 1.331(4)
C3 C4 1.342(4)
C3 C7 1.521(4)
C4 C9 1.522(3)
C5 C6 1.335(4)
C5 C11 1.529(3)
C6 C13 1.517(3)
C7 C8 1.532(4)
C9 C10 1.523(4)
C11 C12 1.536(4)
C13 C14 1.532(4)
C15 C20 1.422(4)
C15 C16 1.426(4)
C16 C17 1.402(4)
C16 C21 1.524(4)
C17 C18 1.384(4)
C18 C19 1.384(4)
C18 C22 1.536(4)
C19 C20 1.393(4)
C20 C23 1.522(4)
C21 Si2 1.912(3)
C21 Si1 1.913(3)
C22 C39 1.239(18)
C22 C36 1.472(6)
C22 C38 1.553(7)
C22 C41 1.550(17)
C22 C37 1.592(7)
C22 C40 1.792(18)
C23 Si4 1.898(3)
C23 Si3 1.907(3)
Si1 C24 1.870(4)
Si1 C26 1.880(4)
Si1 C25 1.890(4)
Si2 C27 1.852(4)
Si2 C29 1.855(4)
Si2 C28 1.872(4)
Si3 C30 1.870(4)
Si3 C31 1.871(3)
Si3 C32 1.873(4)
Si4 C35 1.864(3)
Si4 C33 1.868(3)
Si4 C34 1.872(3)
C42 C43 1.420(3)
C42 C47 1.422(3)
C43 C44 1.396(3)
C43 C48 1.515(3)
C44 C45 1.386(4)
C45 C46 1.389(4)
C45 C49 1.536(3)
C46 C47 1.395(4)
C47 C50 1.532(3)
C48 Si6 1.901(3)
C48 Si5 1.908(3)
C49 C63 1.521(5)
C49 C64 1.525(5)
C49 C65 1.524(4)
C50 Si8 1.902(3)
C50 Si7 1.904(3)
Si5 C52 1.864(3)
Si5 C53 1.873(3)
Si5 C51 1.873(3)
Si6 C56 1.864(3)
Si6 C54 1.864(3)
Si6 C55 1.871(3)
Si7 C57 1.863(4)
Si7 C59 1.870(3)
Si7 C58 1.874(3)
Si8 C61 1.865(4)
Si8 C60 1.875(3)
Si8 C62 1.881(4)
C66 C67 1.595(10)
C67 C68 1.485(9)
C68 C69 1.462(9)
C69 C70 1.513(9)
C70 C71 1.503(9)

loop_
_geom_torsion_atom_site_label_1
_geom_torsion_atom_site_label_2
_geom_torsion_atom_site_label_3
_geom_torsion_atom_site_label_4
_geom_torsion
Ge1 C1 C2 Ge2 -2.3(3)
C7 C3 C4 C9 4.3(4)
Ge1 C3 C4 C9 177.17(19)
C7 C3 C4 Ge2 -168.5(2)
Ge1 C3 C4 Ge2 4.4(3)
C11 C5 C6 C13 -0.4(4)
Ge1 C5 C6 C13 -167.02(19)
C11 C5 C6 Ge2 163.52(19)
Ge1 C5 C6 Ge2 -3.1(3)
C4 C3 C7 C8 80.2(3)
Ge1 C3 C7 C8 -92.5(3)
C3 C4 C9 C10 96.4(3)
Ge2 C4 C9 C10 -91.0(3)
C6 C5 C11 C12 -69.7(3)
Ge1 C5 C11 C12 97.3(2)
C5 C6 C13 C14 112.9(3)
Ge2 C6 C13 C14 -49.7(3)
C20 C15 C16 C17 -1.2(4)
Ge1 C15 C16 C17 171.9(2)
C20 C15 C16 C21 175.2(2)
Ge1 C15 C16 C21 -11.6(4)
C15 C16 C17 C18 1.8(4)
C21 C16 C17 C18 -175.0(3)
C16 C17 C18 C19 -0.7(5)
C16 C17 C18 C22 179.0(3)
C17 C18 C19 C20 -1.1(5)
C22 C18 C19 C20 179.2(3)
C18 C19 C20 C15 1.6(4)
C18 C19 C20 C23 179.7(3)
C16 C15 C20 C19 -0.4(4)
Ge1 C15 C20 C19 -173.6(2)
C16 C15 C20 C23 -178.3(2)
Ge1 C15 C20 C23 8.6(3)
C17 C16 C21 Si2 -71.0(3)
C15 C16 C21 Si2 112.5(3)
C17 C16 C21 Si1 58.0(3)
C15 C16 C21 Si1 -118.6(2)
C17 C18 C22 C39 -134.5(12)
C19 C18 C22 C39 45.2(13)
C17 C18 C22 C36 61.1(5)
C19 C18 C22 C36 -119.2(4)
C17 C18 C22 C38 -173.8(5)
C19 C18 C22 C38 5.9(6)
C17 C18 C22 C41 10.0(12)
C19 C18 C22 C41 -170.3(11)
C17 C18 C22 C37 -58.9(5)
C19 C18 C22 C37 120.8(4)
C17 C18 C22 C40 108.7(8)
C19 C18 C22 C40 -71.6(8)
C19 C20 C23 Si4 -80.0(3)
C15 C20 C23 Si4 98.0(3)
C19 C20 C23 Si3 50.7(3)
C15 C20 C23 Si3 -131.3(2)
C20 C23 Si4 C35 -56.0(2)
Si3 C23 Si4 C35 172.49(14)
C20 C23 Si4 C33 62.1(2)
Si3 C23 Si4 C33 -69.40(19)
C20 C23 Si4 C34 -175.10(18)
Si3 C23 Si4 C34 53.41(18)
C47 C42 C43 C44 -5.2(4)
Ge2 C42 C43 C44 158.8(2)
C47 C42 C43 C48 171.5(2)
Ge2 C42 C43 C48 -24.4(3)
C42 C43 C44 C45 -1.3(4)
C48 C43 C44 C45 -178.3(2)
C43 C44 C45 C46 5.2(4)
C43 C44 C45 C49 -176.9(3)
C44 C45 C46 C47 -2.6(4)
C49 C45 C46 C47 179.4(3)
C45 C46 C47 C42 -3.8(4)
C45 C46 C47 C50 169.8(3)
C43 C42 C47 C46 7.6(4)
Ge2 C42 C47 C46 -155.4(2)
C43 C42 C47 C50 -165.5(2)
Ge2 C42 C47 C50 31.5(4)
C44 C43 C48 Si6 -46.3(3)
C42 C43 C48 Si6 136.8(2)
C44 C43 C48 Si5 85.1(2)
C42 C43 C48 Si5 -91.8(3)
C44 C45 C49 C63 131.3(3)
C46 C45 C49 C63 -50.9(4)
C44 C45 C49 C64 -109.5(3)
C46 C45 C49 C64 68.3(4)
C44 C45 C49 C65 11.7(4)
C46 C45 C49 C65 -170.5(3)
C46 C47 C50 Si8 73.4(3)
C42 C47 C50 Si8 -113.3(3)
C46 C47 C50 Si7 -59.6(3)
C42 C47 C50 Si7 113.7(2)
C66 C67 C68 C69 -111.3(17)
C67 C68 C69 C70 141.1(16)
C68 C69 C70 C71 169.4(13)
